data_7057167
loop_
_publ_author_name
'Szell, Patrick M. J.'
'Dragon, Julien'
'Zablotny, Scott'
'Harrigan, Stephen R.'
'Gabidullin, Bulat'
'Bryce, David L.'

_publ_section_title
;
 Mechanochemistry and cocrystallization of 3-iodoethynylbenzoic acid with
 nitrogen-containing heterocycles: concurrent halogen and hydrogen bonding
;
_journal_issue 13
_journal_name_full 'New Journal of Chemistry'
_journal_page_first 10493
_journal_paper_doi 10.1039/C8NJ00437D
_journal_volume 42
_journal_year 2018
_chemical_formula_moiety 'C9 H5 I1 O2, C6 H12 N4'
_chemical_formula_sum 'C15 H17 I N4 O2'
_chemical_formula_weight 412.23
_chemical_melting_point 459
_chemical_name_common '(3-iodoethynylbenzoic acid)(urotropin)'
_chemical_name_systematic '(3-iodoethynylbenzoic acid)(hexamethylenetetramine)'
_space_group_crystal_system monoclinic
_space_group_IT_number 14
_space_group_name_Hall '-P 2ybc'
_space_group_name_H-M_alt 'P 1 21/c 1'
_symmetry_space_group_name_Hall '-P 2ybc'
_symmetry_space_group_name_H-M 'P 1 21/c 1'
_atom_sites_solution_hydrogens mixed
_audit_creation_method SHELXL-2014/7
_audit_update_record
;
2018-01-18 deposited with the CCDC.
2018-03-12 downloaded from the CCDC.
;
_cell_angle_alpha 90
_cell_angle_beta 101.304(4)
_cell_angle_gamma 90
_cell_formula_units_Z 4
_cell_length_a 14.465(5)
_cell_length_b 16.493(5)
_cell_length_c 6.958(2)
_cell_measurement_reflns_used 1993
_cell_measurement_temperature 200(2)
_cell_measurement_theta_max 17.66
_cell_measurement_theta_min 2.86
_cell_volume 1627.8(9)
_computing_cell_refinement 'APEX II (Bruker, 2009)'
_computing_data_collection 'APEX II (Bruker, 2009)'
_computing_data_reduction 'SAINT (Bruker)'
_computing_molecular_graphics 'Mercury (Macrae et al., 2008)'
_computing_publication_material 'CIFTAB (Sheldrick, 1997)'
_computing_structure_refinement 'SHELXL-2014/7 (Sheldrick, 2014)'
_computing_structure_solution 'XT (Sheldrick, 2014)'
_diffrn_ambient_temperature 200(2)
_diffrn_measured_fraction_theta_full 1.000
_diffrn_measured_fraction_theta_max 1.000
_diffrn_measurement_device_type 'Bruker APEX-II CCD'
_diffrn_measurement_method '\f and \w scans'
_diffrn_radiation_type MoK\a
_diffrn_radiation_wavelength 0.71073
_diffrn_reflns_av_unetI/netI 0.2066
_diffrn_reflns_Laue_measured_fraction_full 1.000
_diffrn_reflns_Laue_measured_fraction_max 1.000
_diffrn_reflns_limit_h_max 17
_diffrn_reflns_limit_h_min -17
_diffrn_reflns_limit_k_max 19
_diffrn_reflns_limit_k_min -19
_diffrn_reflns_limit_l_max 8
_diffrn_reflns_limit_l_min -8
_diffrn_reflns_number 28340
_diffrn_reflns_point_group_measured_fraction_full 1.000
_diffrn_reflns_point_group_measured_fraction_max 1.000
_diffrn_reflns_theta_full 25.242
_diffrn_reflns_theta_max 25.250
_diffrn_reflns_theta_min 1.436
_exptl_absorpt_coefficient_mu 1.980
_exptl_absorpt_correction_T_max 0.745684
_exptl_absorpt_correction_T_min 0.599917
_exptl_absorpt_correction_type multi-scan
_exptl_absorpt_process_details 'TWINABS v.2012/1 (Bruker,2012)'
_exptl_crystal_colour colourless
_exptl_crystal_density_diffrn 1.682
_exptl_crystal_description plate
_exptl_crystal_F_000 816
_exptl_crystal_recrystallization_method 'Re-crystallisation from solvent: Acetonitrile'
_exptl_crystal_size_max 0.256
_exptl_crystal_size_mid 0.176
_exptl_crystal_size_min 0.154
_refine_diff_density_max 2.072
_refine_diff_density_min -0.598
_refine_diff_density_rms 0.156
_refine_ls_extinction_method none
_refine_ls_goodness_of_fit_ref 1.012
_refine_ls_hydrogen_treatment mixed
_refine_ls_matrix_type full
_refine_ls_number_parameters 204
_refine_ls_number_reflns 28340
_refine_ls_number_restraints 0
_refine_ls_restrained_S_all 1.012
_refine_ls_R_factor_all 0.1813
_refine_ls_R_factor_gt 0.0845
_refine_ls_shift/su_max 0.000
_refine_ls_shift/su_mean 0.000
_refine_ls_structure_factor_coef Fsqd
_refine_ls_weighting_details 'w=1/[\s^2^(Fo^2^)+(0.0372P)^2^] where P=(Fo^2^+2Fc^2^)/3'
_refine_ls_weighting_scheme calc
_refine_ls_wR_factor_gt 0.1783
_refine_ls_wR_factor_ref 0.2343
_reflns_Friedel_coverage 0.000
_reflns_number_gt 13424
_reflns_number_total 28340
_reflns_threshold_expression 'I > 2\s(I)'
_cod_data_source_file c8nj00437d2.cif
_cod_data_source_block shelx_CCDC4
_cod_depositor_comments 'Adding full bibliography for 7057163--7057168.cif.'
_cod_original_cell_volume 1627.7(9)
_cod_database_code 7057167
_shelx_shelxl_version_number 2014/7
_shelx_space_group_comment
;
The symmetry employed for this shelxl refinement is uniquely defined
by the following loop, which should always be used as a source of
symmetry information in preference to the above space-group names.
They are only intended as comments.
;
_shelx_estimated_absorpt_t_min 0.631
_shelx_estimated_absorpt_t_max 0.750
_exptl_absorpt_special_details
;
    15845 data (   3716 unique ) involve domain  1 only,  mean I/sigma   2.2
    15717 data (   3685 unique ) involve domain  2 only,  mean I/sigma   1.3
     3740 data (   1362 unique ) involve   2 domains,  mean I/sigma   1.8
;

loop_
_space_group_symop_operation_xyz
'x, y, z'
'-x, y+1/2, -z+1/2'
'-x, -y, -z'
'x, -y-1/2, z-1/2'

loop_
_atom_site_label
_atom_site_type_symbol
_atom_site_fract_x
_atom_site_fract_y
_atom_site_fract_z
_atom_site_U_iso_or_equiv
_atom_site_adp_type
_atom_site_occupancy
_atom_site_site_symmetry_order
_atom_site_calc_flag
_atom_site_refinement_flags_posn
_atom_site_refinement_flags_adp
C1 C 0.0503(11) 0.3841(11) 0.584(2) 0.052(5) Uani 1 1 d . .
C2 C 0.1114(12) 0.3772(10) 0.492(2) 0.047(5) Uani 1 1 d . .
C3 C 0.1884(12) 0.3651(9) 0.391(2) 0.040(4) Uani 1 1 d . .
C4 C 0.1718(12) 0.3374(10) 0.200(2) 0.050(5) Uani 1 1 d . .
H4 H 0.1089 0.3287 0.1318 0.061 Uiso 1 1 calc R U
C5 C 0.2459(13) 0.3223(10) 0.108(2) 0.051(5) Uani 1 1 d . .
H5 H 0.2338 0.3043 -0.0239 0.062 Uiso 1 1 calc R U
C6 C 0.3377(12) 0.3330(9) 0.206(2) 0.047(4) Uani 1 1 d . .
H6 H 0.3886 0.3211 0.1427 0.056 Uiso 1 1 calc R U
C7 C 0.3554(12) 0.3615(9) 0.399(2) 0.038(4) Uani 1 1 d . .
C8 C 0.2804(11) 0.3779(9) 0.489(2) 0.040(4) Uani 1 1 d . .
H8 H 0.2920 0.3981 0.6194 0.047 Uiso 1 1 calc R U
C9 C 0.4541(12) 0.3711(10) 0.505(3) 0.046(5) Uani 1 1 d . .
C10 C 0.7107(11) 0.3985(12) -0.191(2) 0.061(5) Uani 1 1 d . .
H10A H 0.7077 0.4475 -0.2741 0.073 Uiso 1 1 calc R U
H10B H 0.7075 0.3504 -0.2767 0.073 Uiso 1 1 calc R U
C11 C 0.6366(12) 0.3239(10) 0.029(3) 0.052(5) Uani 1 1 d . .
H11A H 0.5826 0.3216 0.0967 0.063 Uiso 1 1 calc R U
H11B H 0.6334 0.2756 -0.0571 0.063 Uiso 1 1 calc R U
C12 C 0.8022(11) 0.3255(11) 0.071(3) 0.056(5) Uani 1 1 d . .
H12A H 0.8007 0.2771 -0.0134 0.067 Uiso 1 1 calc R U
H12B H 0.8618 0.3242 0.1694 0.067 Uiso 1 1 calc R U
C13 C 0.6369(13) 0.4687(10) 0.037(3) 0.064(6) Uani 1 1 d . .
H13A H 0.6331 0.5187 -0.0426 0.077 Uiso 1 1 calc R U
H13B H 0.5832 0.4687 0.1061 0.077 Uiso 1 1 calc R U
C14 C 0.7275(14) 0.395(2) 0.290(3) 0.100(9) Uani 1 1 d . .
H14A H 0.6743 0.3949 0.3604 0.120 Uiso 1 1 calc R U
H14B H 0.7867 0.3948 0.3897 0.120 Uiso 1 1 calc R U
C15 C 0.8036(12) 0.4681(11) 0.078(3) 0.067(6) Uani 1 1 d . .
H15A H 0.8024 0.5181 -0.0008 0.081 Uiso 1 1 calc R U
H15B H 0.8631 0.4676 0.1768 0.081 Uiso 1 1 calc R U
I1 I -0.05129(7) 0.39352(7) 0.74554(16) 0.0525(5) Uani 1 1 d . .
N1 N 0.6296(8) 0.3981(9) -0.0922(18) 0.042(3) Uani 1 1 d . .
N2 N 0.7233(11) 0.3223(10) 0.171(3) 0.066(5) Uani 1 1 d . .
N3 N 0.8006(8) 0.3979(9) -0.0482(18) 0.039(3) Uani 1 1 d . .
N4 N 0.7237(11) 0.4684(11) 0.178(3) 0.076(5) Uani 1 1 d . .
O1 O 0.4613(9) 0.3940(9) 0.6853(19) 0.076(4) Uani 1 1 d . .
O2 O 0.5218(8) 0.3589(8) 0.4324(17) 0.070(4) Uani 1 1 d . .
H1A H 0.524(15) 0.395(12) 0.75(3) 0.12(8) Uiso 1 1 d . .

loop_
_atom_site_aniso_label
_atom_site_aniso_U_11
_atom_site_aniso_U_22
_atom_site_aniso_U_33
_atom_site_aniso_U_23
_atom_site_aniso_U_13
_atom_site_aniso_U_12
C1 0.040(10) 0.069(14) 0.047(11) 0.004(10) 0.006(8) -0.013(10)
C2 0.040(11) 0.051(13) 0.049(11) 0.004(9) 0.006(9) -0.006(9)
C3 0.041(11) 0.040(11) 0.043(11) 0.007(8) 0.013(8) 0.001(8)
C4 0.060(13) 0.041(12) 0.047(12) 0.004(9) 0.002(10) -0.005(9)
C5 0.073(14) 0.040(11) 0.041(11) -0.004(9) 0.010(10) 0.001(10)
C6 0.051(12) 0.037(11) 0.057(12) -0.005(9) 0.019(10) 0.005(9)
C7 0.044(11) 0.030(10) 0.042(10) 0.008(8) 0.008(8) 0.005(8)
C8 0.040(10) 0.038(11) 0.041(10) 0.007(8) 0.009(8) 0.001(8)
C9 0.047(12) 0.046(13) 0.047(12) -0.001(9) 0.016(9) -0.002(9)
C10 0.040(10) 0.093(15) 0.050(11) 0.018(11) 0.013(9) 0.005(11)
C11 0.045(12) 0.045(12) 0.071(13) -0.007(11) 0.020(10) -0.009(10)
C12 0.046(12) 0.041(12) 0.077(13) 0.007(11) 0.003(10) 0.004(10)
C13 0.049(13) 0.037(12) 0.109(17) -0.011(12) 0.023(12) 0.006(10)
C14 0.044(12) 0.23(3) 0.028(11) -0.018(19) 0.002(9) -0.01(2)
C15 0.050(13) 0.046(13) 0.111(17) -0.022(12) 0.029(12) -0.016(10)
I1 0.0357(6) 0.0716(9) 0.0492(7) 0.0042(8) 0.0059(5) -0.0029(7)
N1 0.035(8) 0.056(9) 0.037(7) 0.004(8) 0.010(6) 0.003(8)
N2 0.052(11) 0.076(13) 0.070(12) 0.041(10) 0.016(10) 0.001(9)
N3 0.032(7) 0.048(9) 0.040(7) 0.002(8) 0.010(6) -0.003(7)
N4 0.051(12) 0.082(14) 0.095(15) -0.061(12) 0.018(11) -0.010(10)
O1 0.032(8) 0.146(14) 0.046(8) -0.019(9) 0.000(6) 0.005(9)
O2 0.045(8) 0.106(11) 0.063(8) -0.013(8) 0.025(7) -0.001(7)

loop_
_atom_type_symbol
_atom_type_description
_atom_type_scat_dispersion_real
_atom_type_scat_dispersion_imag
_atom_type_scat_source
C C 0.0033 0.0016 'International Tables Vol C Tables 4.2.6.8 and 6.1.1.4'
H H 0.0000 0.0000 'International Tables Vol C Tables 4.2.6.8 and 6.1.1.4'
I I -0.4742 1.8119 'International Tables Vol C Tables 4.2.6.8 and 6.1.1.4'
N N 0.0061 0.0033 'International Tables Vol C Tables 4.2.6.8 and 6.1.1.4'
O O 0.0106 0.0060 'International Tables Vol C Tables 4.2.6.8 and 6.1.1.4'

loop_
_geom_angle_atom_site_label_1
_geom_angle_atom_site_label_2
_geom_angle_atom_site_label_3
_geom_angle
C2 C1 I1 178.2(16)
C1 C2 C3 176.3(19)
C4 C3 C8 119.5(16)
C4 C3 C2 120.7(16)
C8 C3 C2 119.7(16)
C5 C4 C3 120.1(16)
C5 C4 H4 119.9
C3 C4 H4 119.9
C4 C5 C6 120.8(16)
C4 C5 H5 119.6
C6 C5 H5 119.6
C5 C6 C7 119.6(16)
C5 C6 H6 120.2
C7 C6 H6 120.2
C8 C7 C6 119.3(16)
C8 C7 C9 121.3(16)
C6 C7 C9 119.4(16)
C7 C8 C3 120.7(16)
C7 C8 H8 119.7
C3 C8 H8 119.7
O2 C9 O1 122.5(16)
O2 C9 C7 123.9(17)
O1 C9 C7 113.6(15)
N1 C10 N3 111.4(13)
N1 C10 H10A 109.3
N3 C10 H10A 109.3
N1 C10 H10B 109.3
N3 C10 H10B 109.3
H10A C10 H10B 108.0
N2 C11 N1 111.1(13)
N2 C11 H11A 109.4
N1 C11 H11A 109.4
N2 C11 H11B 109.4
N1 C11 H11B 109.4
H11A C11 H11B 108.0
N2 C12 N3 112.3(13)
N2 C12 H12A 109.1
N3 C12 H12A 109.1
N2 C12 H12B 109.1
N3 C12 H12B 109.1
H12A C12 H12B 107.9
N4 C13 N1 111.5(13)
N4 C13 H13A 109.3
N1 C13 H13A 109.3
N4 C13 H13B 109.3
N1 C13 H13B 109.3
H13A C13 H13B 108.0
N4 C14 N2 113.3(14)
N4 C14 H14A 108.9
N2 C14 H14A 108.9
N4 C14 H14B 108.9
N2 C14 H14B 108.9
H14A C14 H14B 107.7
N3 C15 N4 111.1(13)
N3 C15 H15A 109.4
N4 C15 H15A 109.4
N3 C15 H15B 109.4
N4 C15 H15B 109.4
H15A C15 H15B 108.0
C13 N1 C10 108.4(14)
C13 N1 C11 108.7(13)
C10 N1 C11 107.4(13)
C11 N2 C12 109.2(16)
C11 N2 C14 108.1(15)
C12 N2 C14 107.0(14)
C15 N3 C12 108.3(13)
C15 N3 C10 108.7(14)
C12 N3 C10 107.7(13)
C14 N4 C13 108.2(16)
C14 N4 C15 107.8(16)
C13 N4 C15 110.0(18)
C9 O1 H1A 111(10)

loop_
_geom_bond_atom_site_label_1
_geom_bond_atom_site_label_2
_geom_bond_distance
C1 C2 1.19(2)
C1 I1 2.025(17)
C2 C3 1.44(2)
C3 C4 1.38(2)
C3 C8 1.39(2)
C4 C5 1.37(2)
C4 H4 0.9500
C5 C6 1.38(2)
C5 H5 0.9500
C6 C7 1.40(2)
C6 H6 0.9500
C7 C8 1.38(2)
C7 C9 1.48(2)
C8 H8 0.9500
C9 O2 1.203(17)
C9 O1 1.296(19)
C10 N1 1.469(18)
C10 N3 1.473(18)
C10 H10A 0.9900
C10 H10B 0.9900
C11 N2 1.440(19)
C11 N1 1.477(19)
C11 H11A 0.9900
C11 H11B 0.9900
C12 N2 1.45(2)
C12 N3 1.452(18)
C12 H12A 0.9900
C12 H12B 0.9900
C13 N4 1.44(2)
C13 N1 1.462(19)
C13 H13A 0.9900
C13 H13B 0.9900
C14 N4 1.43(3)
C14 N2 1.46(3)
C14 H14A 0.9900
C14 H14B 0.9900
C15 N3 1.449(19)
C15 N4 1.46(2)
C15 H15A 0.9900
C15 H15B 0.9900
O1 H1A 0.9(2)

loop_
_geom_hbond_atom_site_label_D
_geom_hbond_atom_site_label_H
_geom_hbond_atom_site_label_A
_geom_hbond_distance_DH
_geom_hbond_distance_HA
_geom_hbond_distance_DA
_geom_hbond_angle_DHA
_geom_hbond_site_symmetry_A
C14 H14A O2 0.99 2.43 3.37(2) 158.4 .
C14 H14B I1 0.99 3.06 4.038(19) 170.7 1_655
O1 H1A N1 0.9(2) 1.7(2) 2.617(17) 169(19) 1_556

loop_
_geom_torsion_atom_site_label_1
_geom_torsion_atom_site_label_2
_geom_torsion_atom_site_label_3
_geom_torsion_atom_site_label_4
_geom_torsion
C8 C3 C4 C5 0(2)
C2 C3 C4 C5 -176.8(15)
C3 C4 C5 C6 1(3)
C4 C5 C6 C7 -2(2)
C5 C6 C7 C8 0(2)
C5 C6 C7 C9 178.6(14)
C6 C7 C8 C3 1(2)
C9 C7 C8 C3 -177.1(13)
C4 C3 C8 C7 -1(2)
C2 C3 C8 C7 175.7(14)
C8 C7 C9 O2 -178.7(16)
C6 C7 C9 O2 3(3)
C8 C7 C9 O1 1(2)
C6 C7 C9 O1 -176.7(15)
N4 C13 N1 C10 -58(2)
N4 C13 N1 C11 58.3(19)
N3 C10 N1 C13 57.8(19)
N3 C10 N1 C11 -59.5(18)
N2 C11 N1 C13 -57.7(17)
N2 C11 N1 C10 59.4(18)
N1 C11 N2 C12 -59.2(19)
N1 C11 N2 C14 57(2)
N3 C12 N2 C11 59(2)
N3 C12 N2 C14 -58(2)
N4 C14 N2 C11 -59(2)
N4 C14 N2 C12 58(2)
N4 C15 N3 C12 -59(2)
N4 C15 N3 C10 58(2)
N2 C12 N3 C15 59.3(18)
N2 C12 N3 C10 -58.1(19)
N1 C10 N3 C15 -58.2(18)
N1 C10 N3 C12 58.9(18)
N2 C14 N4 C13 60(2)
N2 C14 N4 C15 -59(2)
N1 C13 N4 C14 -59(2)
N1 C13 N4 C15 59(2)
N3 C15 N4 C14 59(2)
N3 C15 N4 C13 -59(2)
